data_4030211
loop_
_publ_author_name
'Hua, Yuan-Zhao'
'Han, Xing-Wang'
'Yang, Xiao-Chao'
'Song, Xixi'
'Wang, Min-Can'
'Chang, Jun-Biao'

_publ_section_title
;
 Enantioselective Friedel-Crafts alkylation of pyrrole with chalcones
 catalyzed by a dinuclear zinc catalyst.
;
_journal_issue 23
_journal_name_full 'The Journal of organic chemistry'
_journal_page_first 11690
_journal_page_last 11699
_journal_paper_doi 10.1021/jo5023712
_journal_volume 79
_journal_year 2014
_chemical_formula_sum 'C16 H17 N O'
_chemical_formula_weight 239.31
_chemical_name_systematic
; 
 ? 
;
_space_group_IT_number 4
_symmetry_cell_setting monoclinic
_symmetry_space_group_name_Hall 'P 2yb'
_symmetry_space_group_name_H-M 'P 1 21 1'
_atom_sites_solution_hydrogens geom
_atom_sites_solution_primary direct
_atom_sites_solution_secondary difmap
_audit_creation_method SHELXL-97
_cell_angle_alpha 90.00
_cell_angle_beta 111.72(3)
_cell_angle_gamma 90.00
_cell_formula_units_Z 2
_cell_length_a 7.9007(16)
_cell_length_b 10.334(2)
_cell_length_c 8.6158(17)
_cell_measurement_reflns_used 499
_cell_measurement_temperature 291(2)
_cell_measurement_theta_max 25.0
_cell_measurement_theta_min 2
_cell_volume 653.5(3)
_computing_cell_refinement raxis
_computing_data_collection raxis
_computing_data_reduction raxis
_computing_molecular_graphics texsan
_computing_publication_material texsan
_computing_structure_refinement 'SHELXL-97 (Sheldrick, 1997)'
_computing_structure_solution 'SHELXS-97 (Sheldrick, 1990)'
_diffrn_ambient_temperature 291(2)
_diffrn_detector_area_resol_mean 0
_diffrn_measured_fraction_theta_full 0.985
_diffrn_measured_fraction_theta_max 0.985
_diffrn_measurement_device_type R-AXIS-IV
_diffrn_measurement_method 'Oscillation  frames'
_diffrn_radiation_monochromator graphite
_diffrn_radiation_source 'fine-focus sealed tube'
_diffrn_radiation_type MoK\a
_diffrn_radiation_wavelength 0.71073
_diffrn_reflns_av_R_equivalents 0.0319
_diffrn_reflns_av_sigmaI/netI 0.0342
_diffrn_reflns_limit_h_max 9
_diffrn_reflns_limit_h_min 0
_diffrn_reflns_limit_k_max 12
_diffrn_reflns_limit_k_min -12
_diffrn_reflns_limit_l_max 9
_diffrn_reflns_limit_l_min -10
_diffrn_reflns_number 2209
_diffrn_reflns_theta_full 25.50
_diffrn_reflns_theta_max 25.50
_diffrn_reflns_theta_min 2.54
_diffrn_standards_decay_% 0
_diffrn_standards_interval_count 0
_diffrn_standards_interval_time 0
_diffrn_standards_number 0
_exptl_absorpt_coefficient_mu 0.076
_exptl_absorpt_correction_T_max 0.9873
_exptl_absorpt_correction_T_min 0.9851
_exptl_absorpt_correction_type multi-scan
_exptl_crystal_colour Colorless
_exptl_crystal_density_diffrn 1.216
_exptl_crystal_density_method 'not measured'
_exptl_crystal_description PRISMATIC
_exptl_crystal_F_000 256
_exptl_crystal_size_max 0.20
_exptl_crystal_size_mid 0.18
_exptl_crystal_size_min 0.17
_refine_diff_density_max 0.197
_refine_diff_density_min -0.189
_refine_diff_density_rms 0.054
_refine_ls_abs_structure_details 'Flack H D (1983), Acta Cryst. A39, 876-881'
_refine_ls_abs_structure_Flack 10(10)
_refine_ls_extinction_coef 0.250(18)
_refine_ls_extinction_expression Fc^*^=kFc[1+0.001xFc^2^\l^3^/sin(2\q)]^-1/4^
_refine_ls_extinction_method SHELXL
_refine_ls_goodness_of_fit_ref 1.087
_refine_ls_hydrogen_treatment mixed
_refine_ls_matrix_type full
_refine_ls_number_parameters 172
_refine_ls_number_reflns 1271
_refine_ls_number_restraints 1
_refine_ls_restrained_S_all 1.086
_refine_ls_R_factor_all 0.0465
_refine_ls_R_factor_gt 0.0422
_refine_ls_shift/su_max 0.000
_refine_ls_shift/su_mean 0.000
_refine_ls_structure_factor_coef Fsqd
_refine_ls_weighting_details 'calc w=1/[\s^2^(Fo^2^)+(0.0534P)^2^+0.0916P] where P=(Fo^2^+2Fc^2^)/3'
_refine_ls_weighting_scheme calc
_refine_ls_wR_factor_gt 0.0991
_refine_ls_wR_factor_ref 0.1025
_reflns_number_gt 1191
_reflns_number_total 1271
_reflns_threshold_expression >2sigma(I)
_cod_data_source_file jo5023712_si_002.cif
_cod_data_source_block a
_cod_depositor_comments
;
The following automatic conversions were performed:

'_symmetry_cell_setting' value 'Monoclinic' changed to 'monoclinic'
according to
/home/saulius/struct/COD-crude-data--automatic-downloads/rss-feeds/ACS/lib/dictionaries/cif_core.dic
dictionary named 'cif_core.dic' version 2.4.2 from 2011-04-26.

Automatic conversion script
Id: cif_fix_values 2935 2014-11-11 08:27:57Z andrius 

 Adding full bibliography for 4030210--4030211.cif.
;
_cod_original_cell_volume 653.5(2)
_cod_original_sg_symbol_H-M P2(1)
_cod_database_code 4030211

loop_
_symmetry_equiv_pos_as_xyz
'x, y, z'
'-x, y+1/2, -z'

loop_
_atom_site_label
_atom_site_type_symbol
_atom_site_fract_x
_atom_site_fract_y
_atom_site_fract_z
_atom_site_U_iso_or_equiv
_atom_site_adp_type
_atom_site_occupancy
_atom_site_symmetry_multiplicity
_atom_site_calc_flag
_atom_site_refinement_flags
O1 O 0.9871(2) 0.12727(18) 0.0455(2) 0.0393(5) Uani 1 1 d .
N1 N 1.1106(3) -0.1162(2) -0.0174(3) 0.0384(5) Uani 1 1 d .
C1 C 1.2888(4) -0.0552(3) 0.0804(4) 0.0499(8) Uani 1 1 d .
H1A H 1.3014 0.0320 0.0443 0.060 Uiso 1 1 calc R
H1B H 1.3929 -0.1079 0.0875 0.060 Uiso 1 1 calc R
C2 C 1.2432(3) -0.0597(3) 0.2383(4) 0.0466(7) Uani 1 1 d .
H2A H 1.2569 0.0226 0.2958 0.056 Uiso 1 1 calc R
H2B H 1.3039 -0.1287 0.3150 0.056 Uiso 1 1 calc R
C3 C 1.0454(3) -0.0914(2) 0.1234(3) 0.0324(6) Uani 1 1 d .
H3A H 1.0024 -0.1711 0.1583 0.039 Uiso 1 1 calc R
C4 C 0.9066(3) 0.0185(2) 0.0938(3) 0.0310(6) Uani 1 1 d .
C5 C 0.8788(3) 0.0430(2) 0.2591(3) 0.0338(6) Uani 1 1 d .
C6 C 0.9588(4) 0.1467(3) 0.3609(3) 0.0454(7) Uani 1 1 d .
H6A H 1.0287 0.2049 0.3279 0.054 Uiso 1 1 calc R
C7 C 0.9364(4) 0.1653(4) 0.5124(4) 0.0591(9) Uani 1 1 d .
H7A H 0.9909 0.2360 0.5790 0.071 Uiso 1 1 calc R
C8 C 0.8349(4) 0.0805(4) 0.5638(4) 0.0627(10) Uani 1 1 d .
H8A H 0.8211 0.0928 0.6654 0.075 Uiso 1 1 calc R
C9 C 0.7533(4) -0.0235(4) 0.4638(4) 0.0620(10) Uani 1 1 d .
H9A H 0.6832 -0.0811 0.4977 0.074 Uiso 1 1 calc R
C10 C 0.7752(4) -0.0425(3) 0.3124(3) 0.0462(7) Uani 1 1 d .
H10A H 0.7201 -0.1131 0.2460 0.055 Uiso 1 1 calc R
C11 C 0.7228(3) -0.0134(3) -0.0460(3) 0.0332(6) Uani 1 1 d .
C12 C 0.5991(4) 0.0862(3) -0.1116(4) 0.0486(7) Uani 1 1 d .
H12A H 0.6303 0.1698 -0.0715 0.058 Uiso 1 1 calc R
C13 C 0.4301(4) 0.0639(4) -0.2353(4) 0.0621(9) Uani 1 1 d .
H13A H 0.3492 0.1322 -0.2768 0.075 Uiso 1 1 calc R
C14 C 0.3817(4) -0.0596(4) -0.2972(4) 0.0585(9) Uani 1 1 d .
H14A H 0.2685 -0.0748 -0.3806 0.070 Uiso 1 1 calc R
C15 C 0.5018(4) -0.1593(4) -0.2346(4) 0.0578(9) Uani 1 1 d .
H15A H 0.4695 -0.2428 -0.2750 0.069 Uiso 1 1 calc R
C16 C 0.6722(4) -0.1365(3) -0.1105(4) 0.0460(7) Uani 1 1 d .
H16A H 0.7532 -0.2050 -0.0705 0.055 Uiso 1 1 calc R
H1O H 0.925(5) 0.207(5) 0.051(5) 0.074(11) Uiso 1 1 d .
H1N H 1.049(4) -0.070(4) -0.108(5) 0.057(10) Uiso 1 1 d .

loop_
_atom_site_aniso_label
_atom_site_aniso_U_11
_atom_site_aniso_U_22
_atom_site_aniso_U_33
_atom_site_aniso_U_23
_atom_site_aniso_U_13
_atom_site_aniso_U_12
O1 0.0465(10) 0.0302(10) 0.0493(11) 0.0030(8) 0.0270(9) -0.0024(8)
N1 0.0462(12) 0.0370(12) 0.0400(12) -0.0017(10) 0.0251(10) 0.0011(10)
C1 0.0451(15) 0.0436(16) 0.072(2) -0.0097(15) 0.0347(14) -0.0054(13)
C2 0.0407(14) 0.0492(17) 0.0464(15) -0.0040(13) 0.0118(12) 0.0035(13)
C3 0.0396(13) 0.0282(13) 0.0341(12) 0.0010(10) 0.0191(11) 0.0000(10)
C4 0.0381(13) 0.0265(12) 0.0323(12) 0.0000(9) 0.0176(10) -0.0038(10)
C5 0.0321(11) 0.0392(15) 0.0315(12) -0.0007(11) 0.0134(10) 0.0032(10)
C6 0.0522(15) 0.0443(16) 0.0401(14) -0.0076(13) 0.0176(12) -0.0006(13)
C7 0.069(2) 0.067(2) 0.0392(15) -0.0126(15) 0.0175(15) 0.0109(17)
C8 0.069(2) 0.091(3) 0.0350(14) 0.0005(17) 0.0267(14) 0.023(2)
C9 0.0579(18) 0.090(3) 0.0491(17) 0.0169(19) 0.0327(15) 0.0049(18)
C10 0.0456(15) 0.0582(19) 0.0407(14) 0.0021(13) 0.0228(12) -0.0048(13)
C11 0.0375(13) 0.0360(13) 0.0297(11) 0.0009(11) 0.0165(10) -0.0006(11)
C12 0.0450(15) 0.0431(16) 0.0536(17) 0.0053(14) 0.0132(13) 0.0015(13)
C13 0.0513(17) 0.068(2) 0.060(2) 0.0166(19) 0.0111(15) 0.0088(17)
C14 0.0463(16) 0.081(3) 0.0419(16) -0.0033(16) 0.0086(13) -0.0053(18)
C15 0.0550(18) 0.059(2) 0.0557(18) -0.0213(16) 0.0158(15) -0.0124(15)
C16 0.0453(15) 0.0416(16) 0.0481(15) -0.0105(13) 0.0137(12) -0.0031(13)

loop_
_atom_type_symbol
_atom_type_description
_atom_type_scat_dispersion_real
_atom_type_scat_dispersion_imag
_atom_type_scat_source
C C 0.0033 0.0000 'International Tables Vol C Tables 4.2.6.8 and 6.1.1.4'
H H 0.0000 0.0000 'International Tables Vol C Tables 4.2.6.8 and 6.1.1.4'
N N 0.0061 0.0000 'International Tables Vol C Tables 4.2.6.8 and 6.1.1.4'
O O 0.0106 0.0000 'International Tables Vol C Tables 4.2.6.8 and 6.1.1.4'

loop_
_geom_angle_atom_site_label_1
_geom_angle_atom_site_label_2
_geom_angle_atom_site_label_3
_geom_angle
C4 O1 H1O 111(2)
C1 N1 C3 90.29(19)
C1 N1 H1N 111(2)
C3 N1 H1N 112(2)
N1 C1 C2 90.37(19)
N1 C1 H1A 113.6
C2 C1 H1A 113.6
N1 C1 H1B 113.6
C2 C1 H1B 113.6
H1A C1 H1B 110.9
C1 C2 C3 87.2(2)
C1 C2 H2A 114.1
C3 C2 H2A 114.1
C1 C2 H2B 114.1
C3 C2 H2B 114.1
H2A C2 H2B 111.3
N1 C3 C4 115.4(2)
N1 C3 C2 89.19(19)
C4 C3 C2 116.2(2)
N1 C3 H3A 111.4
C4 C3 H3A 111.4
C2 C3 H3A 111.4
O1 C4 C3 105.27(18)
O1 C4 C11 109.5(2)
C3 C4 C11 112.4(2)
O1 C4 C5 111.8(2)
C3 C4 C5 107.79(19)
C11 C4 C5 110.03(18)
C6 C5 C10 118.0(2)
C6 C5 C4 121.8(2)
C10 C5 C4 120.2(2)
C5 C6 C7 121.0(3)
C5 C6 H6A 119.5
C7 C6 H6A 119.5
C8 C7 C6 120.5(3)
C8 C7 H7A 119.8
C6 C7 H7A 119.8
C7 C8 C9 119.5(3)
C7 C8 H8A 120.3
C9 C8 H8A 120.3
C8 C9 C10 120.2(3)
C8 C9 H9A 119.9
C10 C9 H9A 119.9
C5 C10 C9 120.8(3)
C5 C10 H10A 119.6
C9 C10 H10A 119.6
C16 C11 C12 117.5(2)
C16 C11 C4 124.0(2)
C12 C11 C4 118.5(2)
C13 C12 C11 121.6(3)
C13 C12 H12A 119.2
C11 C12 H12A 119.2
C14 C13 C12 120.1(3)
C14 C13 H13A 120.0
C12 C13 H13A 120.0
C15 C14 C13 119.4(3)
C15 C14 H14A 120.3
C13 C14 H14A 120.3
C14 C15 C16 120.4(3)
C14 C15 H15A 119.8
C16 C15 H15A 119.8
C11 C16 C15 121.0(3)
C11 C16 H16A 119.5
C15 C16 H16A 119.5

loop_
_geom_bond_atom_site_label_1
_geom_bond_atom_site_label_2
_geom_bond_distance
O1 C4 1.427(3)
O1 H1O 0.97(5)
N1 C1 1.487(4)
N1 C3 1.505(3)
N1 H1N 0.89(4)
C1 C2 1.531(4)
C1 H1A 0.9700
C1 H1B 0.9700
C2 C3 1.544(4)
C2 H2A 0.9700
C2 H2B 0.9700
C3 C4 1.534(3)
C3 H3A 0.9800
C4 C11 1.540(3)
C4 C5 1.540(3)
C5 C6 1.381(4)
C5 C10 1.392(4)
C6 C7 1.393(4)
C6 H6A 0.9300
C7 C8 1.368(5)
C7 H7A 0.9300
C8 C9 1.379(5)
C8 H8A 0.9300
C9 C10 1.393(4)
C9 H9A 0.9300
C10 H10A 0.9300
C11 C16 1.387(4)
C11 C12 1.388(4)
C12 C13 1.385(4)
C12 H12A 0.9300
C13 C14 1.381(6)
C13 H13A 0.9300
C14 C15 1.369(5)
C14 H14A 0.9300
C15 C16 1.395(4)
C15 H15A 0.9300
C16 H16A 0.9300

loop_
_geom_hbond_atom_site_label_D
_geom_hbond_atom_site_label_H
_geom_hbond_atom_site_label_A
_geom_hbond_distance_DH
_geom_hbond_distance_HA
_geom_hbond_distance_DA
_geom_hbond_angle_DHA
_geom_hbond_site_symmetry_A
O1 H1O N1 0.97(5) 1.85(5) 2.746(3) 152(3) 2_755

loop_
_geom_torsion_atom_site_label_1
_geom_torsion_atom_site_label_2
_geom_torsion_atom_site_label_3
_geom_torsion_atom_site_label_4
_geom_torsion
C3 N1 C1 C2 13.1(2)
N1 C1 C2 C3 -12.8(2)
C1 N1 C3 C4 105.8(2)
C1 N1 C3 C2 -13.0(2)
C1 C2 C3 N1 12.6(2)
C1 C2 C3 C4 -105.5(2)
N1 C3 C4 O1 -52.0(3)
C2 C3 C4 O1 50.5(3)
N1 C3 C4 C11 67.1(3)
C2 C3 C4 C11 169.6(2)
N1 C3 C4 C5 -171.5(2)
C2 C3 C4 C5 -69.0(3)
O1 C4 C5 C6 -12.6(3)
C3 C4 C5 C6 102.6(3)
C11 C4 C5 C6 -134.5(2)
O1 C4 C5 C10 169.3(2)
C3 C4 C5 C10 -75.4(3)
C11 C4 C5 C10 47.4(3)
C10 C5 C6 C7 -0.1(4)
C4 C5 C6 C7 -178.2(3)
C5 C6 C7 C8 0.3(5)
C6 C7 C8 C9 -0.6(5)
C7 C8 C9 C10 0.5(5)
C6 C5 C10 C9 0.1(4)
C4 C5 C10 C9 178.2(3)
C8 C9 C10 C5 -0.3(5)
O1 C4 C11 C16 131.0(3)
C3 C4 C11 C16 14.4(3)
C5 C4 C11 C16 -105.7(3)
O1 C4 C11 C12 -49.4(3)
C3 C4 C11 C12 -166.0(2)
C5 C4 C11 C12 73.9(3)
C16 C11 C12 C13 0.9(4)
C4 C11 C12 C13 -178.8(3)
C11 C12 C13 C14 -0.4(5)
C12 C13 C14 C15 0.3(5)
C13 C14 C15 C16 -0.6(5)
C12 C11 C16 C15 -1.2(4)
C4 C11 C16 C15 178.5(2)
C14 C15 C16 C11 1.1(5)
